data_4301408
loop_
_publ_author_name
'Maravanji S. Balakrishna'
'Ramalingam Venkateswaran'
'Joel T. Mague'

_publ_section_title
;
An Acyclic Dimer of Cyclodiphosphazane {tBuHN(tBuNP)2OCH2}2 Containing
Alkoxo and Amido Functionalities: Synthesis, Derivatization, Bi- (PdII,
RhI), and Tetranuclear (PdII, AuI, RhIAuI) Transition Metal Complexes
;
_journal_name_full 'Inorganic Chemistry'
_journal_page_first 1398
_journal_page_last 1406
_journal_paper_doi 10.1021/ic801256h
_journal_volume 48
_journal_year 2009
_chemical_formula_moiety 'C42 H84 Au2 Cl4 N6 O2 P4 Rh2'
_chemical_formula_sum 'C42 H84 Au2 Cl4 N6 O2 P4 Rh2'
_chemical_formula_weight 1570.59
_chemical_name_systematic
; 
 ? 
;
_space_group_IT_number 14
_symmetry_cell_setting monoclinic
_symmetry_space_group_name_Hall '-P 2yn'
_symmetry_space_group_name_H-M 'P 1 21/n 1'
_atom_sites_solution_hydrogens geom
_atom_sites_solution_primary Patterson
_atom_sites_solution_secondary difmap
_audit_creation_method SHELXL-97
_cell_angle_alpha 90.00
_cell_angle_beta 107.241(1)
_cell_angle_gamma 90.00
_cell_formula_units_Z 4
_cell_length_a 14.156(2)
_cell_length_b 19.090(3)
_cell_length_c 21.947(3)
_cell_measurement_reflns_used 3539
_cell_measurement_temperature 110(2)
_cell_measurement_theta_max 26.29
_cell_measurement_theta_min 2.22
_cell_volume 5664.4(14)
_computing_cell_refinement 'Bruker APEX2 (Bruker-AXS, 2006)'
_computing_data_collection 'Bruker APEX2 (Bruker-AXS, 2006)'
_computing_data_reduction 'Bruker SAINT+ (Bruker-AXS, 2006a)'
_computing_molecular_graphics 'Bruker APEX2 (Bruker-AXS, 2006)'
_computing_publication_material 'Bruker APEX2 (Bruker-AXS, 2006)'
_computing_structure_refinement 'SHELXL-97 (Sheldrick, 1997)'
_computing_structure_solution 'SHELXS-97 (Sheldrick, 1997)'
_diffrn_ambient_temperature 110(2)
_diffrn_measured_fraction_theta_full 0.993
_diffrn_measured_fraction_theta_max 0.993
_diffrn_measurement_device_type 'Bruker-AXS Smart APEX CCD area detector'
_diffrn_measurement_method 'phi and omega scans'
_diffrn_radiation_monochromator graphite
_diffrn_radiation_source 'fine-focus sealed tube'
_diffrn_radiation_type MoK\a
_diffrn_radiation_wavelength 0.71073
_diffrn_reflns_av_sigmaI/netI 0.0816
_diffrn_reflns_limit_h_max 16
_diffrn_reflns_limit_h_min -17
_diffrn_reflns_limit_k_max 23
_diffrn_reflns_limit_k_min 0
_diffrn_reflns_limit_l_max 27
_diffrn_reflns_limit_l_min 0
_diffrn_reflns_number 17501
_diffrn_reflns_theta_full 26.40
_diffrn_reflns_theta_max 26.40
_diffrn_reflns_theta_min 1.44
_exptl_absorpt_coefficient_mu 6.076
_exptl_absorpt_correction_T_max 0.8387
_exptl_absorpt_correction_T_min 0.4626
_exptl_absorpt_correction_type multi-scan
_exptl_absorpt_process_details 'TWINABS (Sheldrick, 2007)'
_exptl_crystal_colour yellow
_exptl_crystal_density_diffrn 1.842
_exptl_crystal_density_method 'not measured'
_exptl_crystal_description Plate
_exptl_crystal_F_000 3080
_exptl_crystal_size_max 0.15
_exptl_crystal_size_mid 0.12
_exptl_crystal_size_min 0.03
_refine_diff_density_max 1.819
_refine_diff_density_min -1.363
_refine_diff_density_rms 0.235
_refine_ls_extinction_coef 0.00027(3)
_refine_ls_extinction_expression Fc^*^=kFc[1+0.001xFc^2^\l^3^/sin(2\q)]^-1/4^
_refine_ls_extinction_method SHELXL
_refine_ls_goodness_of_fit_ref 1.039
_refine_ls_hydrogen_treatment constr
_refine_ls_matrix_type full
_refine_ls_number_parameters 592
_refine_ls_number_reflns 17501
_refine_ls_number_restraints 66
_refine_ls_restrained_S_all 1.039
_refine_ls_R_factor_all 0.0811
_refine_ls_R_factor_gt 0.0582
_refine_ls_shift/su_max 0.001
_refine_ls_shift/su_mean 0.000
_refine_ls_structure_factor_coef Fsqd
_refine_ls_weighting_details 'calc w=1/[\s^2^(Fo^2^)+(0.0464P)^2^+51.6731P] where P=(Fo^2^+2Fc^2^)/3'
_refine_ls_weighting_scheme calc
_refine_ls_wR_factor_gt 0.1195
_refine_ls_wR_factor_ref 0.1303
_reflns_number_gt 14007
_reflns_number_total 17501
_reflns_threshold_expression >2\s(I)
_cod_data_source_file ic801256h_si_001_7.cif
_cod_data_source_block msb339a_0m
_cod_depositor_comments
;
The following automatic conversions were performed:
'_symmetry_cell_setting' value 'Monoclinic' changed to 'monoclinic'
according to '/home/saulius/struct/CIF-dictionaries/cif_core.dic'
dictionary named 'cif_core.dic' version 2.4.1 from 2010-06-29.

Automatic conversion script
Id: cif_fix_enum 1527 2010-12-29 10:47:43Z saulius 
;
_cod_original_sg_symbol_H-M 'P 21/n'
_cod_database_code 4301408

loop_
_symmetry_equiv_pos_as_xyz
'x, y, z'
'-x+1/2, y+1/2, -z+1/2'
'-x, -y, -z'
'x-1/2, -y-1/2, z-1/2'

loop_
_atom_site_label
_atom_site_type_symbol
_atom_site_fract_x
_atom_site_fract_y
_atom_site_fract_z
_atom_site_U_iso_or_equiv
_atom_site_adp_type
_atom_site_occupancy
_atom_site_symmetry_multiplicity
_atom_site_calc_flag
_atom_site_refinement_flags
_atom_site_disorder_assembly
_atom_site_disorder_group
Au1 Au 0.18725(3) 0.512664(18) 0.212475(19) 0.01947(10) Uani 1 1 d . . .
Au2 Au 0.77980(3) -0.031429(19) 0.204621(19) 0.02129(10) Uani 1 1 d . . .
Rh1 Rh 0.16112(5) 0.31105(4) 0.06198(4) 0.01914(17) Uani 1 1 d . . .
Rh2 Rh 0.65626(6) 0.17597(4) 0.05027(4) 0.01968(17) Uani 1 1 d . . .
Cl1 Cl 0.07989(19) 0.60613(13) 0.19469(13) 0.0280(6) Uani 1 1 d . . .
Cl2 Cl 0.07407(19) 0.40164(14) 0.09456(13) 0.0317(6) Uani 1 1 d . . .
Cl3 Cl 0.7538(2) 0.07440(14) 0.06453(15) 0.0365(7) Uani 1 1 d . . .
Cl4 Cl 0.86386(19) -0.12648(13) 0.18335(14) 0.0319(6) Uani 1 1 d . . .
P1 P 0.30072(18) 0.42901(12) 0.22976(12) 0.0182(5) Uani 1 1 d . . .
P2 P 0.28709(18) 0.33039(13) 0.15008(12) 0.0172(5) Uani 1 1 d . . .
P3 P 0.62631(18) 0.15394(13) 0.14334(12) 0.0175(5) Uani 1 1 d . . .
P4 P 0.68812(18) 0.05588(12) 0.22256(12) 0.0185(5) Uani 1 1 d . . .
O1 O 0.3726(4) 0.2727(3) 0.1596(3) 0.0187(14) Uani 1 1 d . . .
O2 O 0.5559(5) 0.2137(3) 0.1581(3) 0.0186(14) Uani 1 1 d . . .
N1 N 0.3922(6) 0.4418(4) 0.2941(4) 0.0206(18) Uani 1 1 d . . .
H1N H 0.4443 0.4152 0.2974 0.025 Uiso 1 1 calc R . .
N2 N 0.2664(6) 0.3436(4) 0.2212(4) 0.0178(17) Uani 1 1 d . . .
N3 N 0.3432(5) 0.4104(4) 0.1669(4) 0.0176(17) Uani 1 1 d . . .
N4 N 0.5858(5) 0.0759(4) 0.1617(4) 0.0159(17) Uani 1 1 d . . .
N5 N 0.7180(5) 0.1402(4) 0.2106(4) 0.0207(18) Uani 1 1 d . A .
N6 N 0.6588(6) 0.0482(4) 0.2883(4) 0.0240(19) Uani 1 1 d . . .
H6N H 0.6020 0.0608 0.2865 0.029 Uiso 1 1 d R . .
C1 C 0.4026(7) 0.4914(6) 0.3489(5) 0.025(2) Uani 1 1 d . . .
C2 C 0.4056(9) 0.5666(6) 0.3262(6) 0.042(3) Uani 1 1 d . . .
H2A H 0.3437 0.5773 0.2931 0.064 Uiso 1 1 calc R . .
H2B H 0.4613 0.5721 0.3088 0.064 Uiso 1 1 calc R . .
H2C H 0.4136 0.5986 0.3623 0.064 Uiso 1 1 calc R . .
C3 C 0.3173(9) 0.4824(6) 0.3772(6) 0.041(3) Uani 1 1 d . . .
H3A H 0.3260 0.5146 0.4132 0.062 Uiso 1 1 calc R . .
H3B H 0.3163 0.4341 0.3920 0.062 Uiso 1 1 calc R . .
H3C H 0.2547 0.4927 0.3445 0.062 Uiso 1 1 calc R . .
C4 C 0.4997(8) 0.4752(6) 0.3981(5) 0.037(3) Uani 1 1 d . . .
H4A H 0.5543 0.4878 0.3812 0.055 Uiso 1 1 calc R . .
H4B H 0.5030 0.4250 0.4081 0.055 Uiso 1 1 calc R . .
H4C H 0.5050 0.5022 0.4369 0.055 Uiso 1 1 calc R . .
C5 C 0.2112(8) 0.2996(5) 0.2559(5) 0.025(2) Uani 1 1 d . . .
C6 C 0.1824(9) 0.2310(5) 0.2194(6) 0.038(3) Uani 1 1 d . . .
H6A H 0.1386 0.2409 0.1765 0.058 Uiso 1 1 calc R . .
H6B H 0.1480 0.2008 0.2421 0.058 Uiso 1 1 calc R . .
H6C H 0.2421 0.2072 0.2162 0.058 Uiso 1 1 calc R . .
C7 C 0.2798(9) 0.2831(6) 0.3228(5) 0.038(3) Uani 1 1 d . . .
H7A H 0.3346 0.2536 0.3193 0.057 Uiso 1 1 calc R . .
H7B H 0.2425 0.2582 0.3473 0.057 Uiso 1 1 calc R . .
H7C H 0.3061 0.3269 0.3446 0.057 Uiso 1 1 calc R . .
C8 C 0.1185(8) 0.3390(6) 0.2583(6) 0.035(3) Uani 1 1 d . . .
H8A H 0.1376 0.3829 0.2818 0.053 Uiso 1 1 calc R . .
H8B H 0.0810 0.3100 0.2798 0.053 Uiso 1 1 calc R . .
H8C H 0.0774 0.3493 0.2148 0.053 Uiso 1 1 calc R . .
C9 C 0.3736(8) 0.4581(5) 0.1226(5) 0.026(2) Uani 1 1 d . . .
C10 C 0.4350(10) 0.4157(6) 0.0885(6) 0.048(3) Uani 1 1 d . . .
H10A H 0.4881 0.3911 0.1202 0.072 Uiso 1 1 calc R . .
H10B H 0.4637 0.4475 0.0637 0.072 Uiso 1 1 calc R . .
H10C H 0.3923 0.3816 0.0599 0.072 Uiso 1 1 calc R . .
C11 C 0.2848(9) 0.4913(7) 0.0740(6) 0.048(3) Uani 1 1 d . . .
H11A H 0.2461 0.4548 0.0461 0.071 Uiso 1 1 calc R . .
H11B H 0.3078 0.5255 0.0483 0.071 Uiso 1 1 calc R . .
H11C H 0.2433 0.5149 0.0964 0.071 Uiso 1 1 calc R . .
C12 C 0.4354(8) 0.5165(6) 0.1618(6) 0.038(3) Uani 1 1 d . . .
H12A H 0.3928 0.5473 0.1779 0.057 Uiso 1 1 calc R . .
H12B H 0.4665 0.5436 0.1351 0.057 Uiso 1 1 calc R . .
H12C H 0.4867 0.4963 0.1979 0.057 Uiso 1 1 calc R . .
C13 C 0.2506(7) 0.2561(5) 0.0157(5) 0.026(2) Uani 1 1 d . . .
H13 H 0.3230 0.2615 0.0372 0.031 Uiso 1 1 calc R . .
C14 C 0.2045(7) 0.2071(5) 0.0459(5) 0.022(2) Uani 1 1 d . . .
H14 H 0.2501 0.1839 0.0843 0.026 Uiso 1 1 calc R . .
C15 C 0.1191(7) 0.1623(5) 0.0088(6) 0.032(3) Uani 1 1 d . . .
H15A H 0.1244 0.1156 0.0292 0.038 Uiso 1 1 calc R . .
H15B H 0.1239 0.1555 -0.0349 0.038 Uiso 1 1 calc R . .
C16 C 0.0178(7) 0.1938(6) 0.0045(6) 0.032(3) Uani 1 1 d . . .
H16A H -0.0324 0.1738 -0.0329 0.038 Uiso 1 1 calc R . .
H16B H -0.0006 0.1806 0.0432 0.038 Uiso 1 1 calc R . .
C17 C 0.0167(7) 0.2734(5) -0.0014(5) 0.023(2) Uani 1 1 d . . .
H17 H -0.0421 0.2962 0.0066 0.028 Uiso 1 1 calc R . .
C18 C 0.0579(7) 0.3110(5) -0.0389(5) 0.026(2) Uani 1 1 d . . .
H18 H 0.0249 0.3570 -0.0528 0.031 Uiso 1 1 calc R . .
C19 C 0.1093(8) 0.2809(6) -0.0845(5) 0.030(2) Uani 1 1 d . . .
H19A H 0.0973 0.3120 -0.1221 0.035 Uiso 1 1 calc R . .
H19B H 0.0804 0.2345 -0.0995 0.035 Uiso 1 1 calc R . .
C20 C 0.2215(7) 0.2728(6) -0.0537(5) 0.028(2) Uani 1 1 d . . .
H20A H 0.2458 0.2351 -0.0761 0.033 Uiso 1 1 calc R . .
H20B H 0.2544 0.3169 -0.0598 0.033 Uiso 1 1 calc R . .
C21 C 0.4609(7) 0.2746(5) 0.2137(5) 0.026(2) Uani 1 1 d . . .
H21A H 0.4427 0.2768 0.2539 0.032 Uiso 1 1 calc R . .
H21B H 0.5007 0.3165 0.2113 0.032 Uiso 1 1 calc R . .
C22 C 0.5190(7) 0.2101(5) 0.2126(5) 0.023(2) Uani 1 1 d . . .
H22A H 0.5749 0.2066 0.2523 0.028 Uiso 1 1 calc R . .
H22B H 0.4767 0.1682 0.2095 0.028 Uiso 1 1 calc R . .
C23 C 0.5274(8) 0.2395(6) 0.0174(6) 0.037(3) Uani 1 1 d . . .
H23 H 0.4806 0.2350 0.0436 0.044 Uiso 1 1 calc R . .
C24 C 0.6085(8) 0.2824(6) 0.0447(5) 0.032(3) Uani 1 1 d . . .
H24 H 0.6091 0.3033 0.0866 0.039 Uiso 1 1 calc R . .
C25 C 0.6580(9) 0.3278(6) 0.0051(6) 0.041(3) Uani 1 1 d . . .
H25A H 0.6081 0.3400 -0.0356 0.049 Uiso 1 1 calc R . .
H25B H 0.6808 0.3719 0.0285 0.049 Uiso 1 1 calc R . .
C26 C 0.7447(9) 0.2934(6) -0.0094(6) 0.040(3) Uani 1 1 d . . .
H26A H 0.7528 0.3142 -0.0489 0.047 Uiso 1 1 calc R . .
H26B H 0.8055 0.3036 0.0258 0.047 Uiso 1 1 calc R . .
C27 C 0.7339(8) 0.2156(5) -0.0178(5) 0.027(2) Uani 1 1 d . . .
H27 H 0.7965 0.1903 -0.0160 0.032 Uiso 1 1 calc R . .
C28 C 0.6473(7) 0.1813(5) -0.0531(5) 0.025(2) Uani 1 1 d . . .
H28 H 0.6599 0.1354 -0.0712 0.030 Uiso 1 1 calc R . .
C29 C 0.5536(8) 0.2164(6) -0.0918(5) 0.034(3) Uani 1 1 d . . .
H29A H 0.5222 0.1875 -0.1299 0.041 Uiso 1 1 calc R . .
H29B H 0.5699 0.2625 -0.1066 0.041 Uiso 1 1 calc R . .
C30 C 0.4797(8) 0.2268(7) -0.0531(5) 0.037(3) Uani 1 1 d . . .
H30A H 0.4365 0.2672 -0.0711 0.044 Uiso 1 1 calc R . .
H30B H 0.4371 0.1848 -0.0583 0.044 Uiso 1 1 calc R . .
C31 C 0.5075(7) 0.0286(5) 0.1221(5) 0.022(2) Uani 1 1 d . . .
C32 C 0.5475(8) -0.0233(6) 0.0837(5) 0.034(3) Uani 1 1 d . . .
H32A H 0.5768 0.0022 0.0550 0.051 Uiso 1 1 calc R . .
H32B H 0.4935 -0.0530 0.0586 0.051 Uiso 1 1 calc R . .
H32C H 0.5981 -0.0525 0.1128 0.051 Uiso 1 1 calc R . .
C33 C 0.4635(9) -0.0124(6) 0.1670(5) 0.039(3) Uani 1 1 d . . .
H33A H 0.5137 -0.0441 0.1933 0.059 Uiso 1 1 calc R . .
H33B H 0.4067 -0.0398 0.1419 0.059 Uiso 1 1 calc R . .
H33C H 0.4420 0.0203 0.1947 0.059 Uiso 1 1 calc R . .
C34 C 0.4266(8) 0.0746(6) 0.0786(6) 0.041(3) Uani 1 1 d . . .
H34A H 0.4019 0.1074 0.1046 0.061 Uiso 1 1 calc R . .
H34B H 0.3721 0.0449 0.0539 0.061 Uiso 1 1 calc R . .
H34C H 0.4540 0.1009 0.0494 0.061 Uiso 1 1 calc R . .
C35 C 0.8121(7) 0.1804(5) 0.2377(5) 0.027(2) Uani 1 1 d D . .
C36 C 0.7953(16) 0.2537(8) 0.2158(10) 0.046(4) Uani 0.532(11) 1 d PDU A 1
H36A H 0.7873 0.2559 0.1699 0.068 Uiso 0.532(11) 1 calc PR A 1
H36B H 0.8520 0.2824 0.2388 0.068 Uiso 0.532(11) 1 calc PR A 1
H36C H 0.7353 0.2715 0.2240 0.068 Uiso 0.532(11) 1 calc PR A 1
C37 C 0.8930(16) 0.1474(11) 0.2152(11) 0.055(5) Uani 0.532(11) 1 d PDU A 1
H37A H 0.9056 0.0997 0.2321 0.083 Uiso 0.532(11) 1 calc PR A 1
H37B H 0.9536 0.1753 0.2303 0.083 Uiso 0.532(11) 1 calc PR A 1
H37C H 0.8722 0.1458 0.1684 0.083 Uiso 0.532(11) 1 calc PR A 1
C38 C 0.8377(18) 0.1735(13) 0.3083(8) 0.060(5) Uani 0.532(11) 1 d PDU A 1
H38A H 0.7916 0.2014 0.3239 0.089 Uiso 0.532(11) 1 calc PR A 1
H38B H 0.9053 0.1903 0.3279 0.089 Uiso 0.532(11) 1 calc PR A 1
H38C H 0.8330 0.1242 0.3195 0.089 Uiso 0.532(11) 1 calc PR A 1
C36A C 0.8927(16) 0.1396(11) 0.2854(10) 0.046(4) Uani 0.468(11) 1 d PDU A 2
H36D H 0.8662 0.1196 0.3181 0.068 Uiso 0.468(11) 1 calc PR A 2
H36E H 0.9478 0.1711 0.3056 0.068 Uiso 0.468(11) 1 calc PR A 2
H36F H 0.9161 0.1019 0.2633 0.068 Uiso 0.468(11) 1 calc PR A 2
C37A C 0.7882(19) 0.2437(11) 0.2724(12) 0.055(5) Uani 0.468(11) 1 d PDU A 2
H37D H 0.7304 0.2680 0.2446 0.083 Uiso 0.468(11) 1 calc PR A 2
H37E H 0.8450 0.2757 0.2836 0.083 Uiso 0.468(11) 1 calc PR A 2
H37F H 0.7738 0.2284 0.3113 0.083 Uiso 0.468(11) 1 calc PR A 2
C38A C 0.8541(19) 0.2066(14) 0.1860(10) 0.060(5) Uani 0.468(11) 1 d PDU A 2
H38D H 0.8931 0.1693 0.1743 0.089 Uiso 0.468(11) 1 calc PR A 2
H38E H 0.8965 0.2473 0.2017 0.089 Uiso 0.468(11) 1 calc PR A 2
H38F H 0.7998 0.2201 0.1484 0.089 Uiso 0.468(11) 1 calc PR A 2
C39 C 0.6913(7) -0.0044(5) 0.3420(5) 0.024(2) Uani 1 1 d . . .
C40 C 0.8032(8) -0.0047(7) 0.3687(6) 0.048(4) Uani 1 1 d . . .
H40A H 0.8230 -0.0334 0.4074 0.071 Uiso 1 1 calc R . .
H40B H 0.8269 0.0434 0.3791 0.071 Uiso 1 1 calc R . .
H40C H 0.8320 -0.0241 0.3369 0.071 Uiso 1 1 calc R . .
C41 C 0.6526(9) -0.0767(6) 0.3201(6) 0.043(3) Uani 1 1 d . . .
H41A H 0.6704 -0.1090 0.3564 0.065 Uiso 1 1 calc R . .
H41B H 0.6817 -0.0930 0.2873 0.065 Uiso 1 1 calc R . .
H41C H 0.5804 -0.0749 0.3022 0.065 Uiso 1 1 calc R . .
C42 C 0.6499(8) 0.0193(6) 0.3948(5) 0.033(3) Uani 1 1 d . . .
H42A H 0.5782 0.0257 0.3775 0.050 Uiso 1 1 calc R . .
H42B H 0.6807 0.0638 0.4124 0.050 Uiso 1 1 calc R . .
H42C H 0.6640 -0.0162 0.4286 0.050 Uiso 1 1 calc R . .

loop_
_atom_site_aniso_label
_atom_site_aniso_U_11
_atom_site_aniso_U_22
_atom_site_aniso_U_33
_atom_site_aniso_U_23
_atom_site_aniso_U_13
_atom_site_aniso_U_12
Au1 0.0209(2) 0.01302(18) 0.0245(2) -0.00125(15) 0.00670(16) 0.00382(15)
Au2 0.0216(2) 0.01428(18) 0.0289(2) 0.00131(16) 0.00888(17) 0.00407(15)
Rh1 0.0166(4) 0.0181(4) 0.0224(4) -0.0026(3) 0.0051(3) 0.0028(3)
Rh2 0.0202(4) 0.0201(4) 0.0216(4) 0.0019(3) 0.0106(3) 0.0046(3)
Cl1 0.0327(14) 0.0175(12) 0.0344(15) 0.0001(11) 0.0112(11) 0.0098(10)
Cl2 0.0246(14) 0.0305(14) 0.0380(16) -0.0098(12) 0.0060(12) 0.0115(11)
Cl3 0.0408(16) 0.0278(15) 0.0496(18) 0.0089(13) 0.0270(14) 0.0169(12)
Cl4 0.0311(15) 0.0218(13) 0.0419(17) -0.0026(12) 0.0093(12) 0.0104(11)
P1 0.0206(13) 0.0112(12) 0.0235(13) -0.0015(10) 0.0077(11) 0.0021(10)
P2 0.0175(12) 0.0155(12) 0.0202(13) -0.0022(10) 0.0078(10) 0.0014(10)
P3 0.0182(13) 0.0148(12) 0.0213(13) 0.0008(10) 0.0087(10) 0.0053(9)
P4 0.0202(13) 0.0134(12) 0.0224(14) 0.0027(10) 0.0070(11) 0.0030(10)
O1 0.016(3) 0.019(3) 0.022(4) -0.003(3) 0.006(3) 0.009(3)
O2 0.024(4) 0.016(3) 0.019(4) 0.007(3) 0.012(3) 0.006(3)
N1 0.023(4) 0.011(4) 0.026(5) -0.003(4) 0.006(4) 0.007(3)
N2 0.029(5) 0.007(4) 0.023(4) 0.002(3) 0.018(4) 0.001(3)
N3 0.018(4) 0.016(4) 0.021(4) 0.001(3) 0.010(3) 0.002(3)
N4 0.011(4) 0.019(4) 0.018(4) 0.006(3) 0.004(3) 0.003(3)
N5 0.016(4) 0.018(4) 0.027(5) 0.007(4) 0.004(4) 0.006(3)
N6 0.022(5) 0.020(4) 0.027(5) 0.008(4) 0.003(4) 0.008(3)
C1 0.032(6) 0.028(6) 0.014(5) -0.004(4) 0.006(4) -0.005(5)
C2 0.066(9) 0.014(6) 0.038(7) -0.005(5) 0.002(6) -0.005(5)
C3 0.049(8) 0.038(7) 0.036(7) -0.017(6) 0.012(6) -0.001(6)
C4 0.031(6) 0.042(7) 0.024(6) -0.008(5) -0.013(5) 0.010(5)
C5 0.031(6) 0.014(5) 0.037(6) 0.001(4) 0.020(5) -0.004(4)
C6 0.051(7) 0.020(6) 0.054(8) -0.005(5) 0.031(6) -0.014(5)
C7 0.057(8) 0.027(6) 0.037(7) 0.004(5) 0.023(6) -0.006(5)
C8 0.036(6) 0.031(6) 0.056(8) -0.007(6) 0.040(6) -0.002(5)
C9 0.029(6) 0.021(5) 0.032(6) 0.000(4) 0.015(5) -0.004(4)
C10 0.068(9) 0.037(7) 0.054(9) -0.001(6) 0.043(7) -0.018(6)
C11 0.048(8) 0.041(8) 0.051(8) 0.024(6) 0.010(6) -0.005(6)
C12 0.041(7) 0.029(6) 0.047(7) 0.002(5) 0.017(6) -0.012(5)
C13 0.021(5) 0.022(5) 0.035(6) -0.012(5) 0.010(5) 0.008(4)
C14 0.023(5) 0.017(5) 0.026(6) -0.002(4) 0.008(4) 0.006(4)
C15 0.029(6) 0.019(5) 0.043(7) 0.000(5) 0.004(5) 0.005(4)
C16 0.027(6) 0.026(6) 0.042(7) -0.005(5) 0.010(5) -0.013(5)
C17 0.012(5) 0.022(6) 0.031(6) -0.003(5) -0.002(4) 0.005(4)
C18 0.022(5) 0.027(6) 0.023(6) -0.005(4) -0.004(4) -0.001(4)
C19 0.033(6) 0.028(6) 0.028(6) -0.003(5) 0.009(5) 0.006(5)
C20 0.027(6) 0.027(6) 0.027(6) -0.007(5) 0.005(5) -0.002(4)
C21 0.021(5) 0.032(6) 0.024(6) -0.004(5) 0.003(4) 0.011(4)
C22 0.013(5) 0.033(6) 0.024(5) 0.005(4) 0.004(4) 0.008(4)
C23 0.031(6) 0.048(8) 0.036(7) 0.014(6) 0.018(5) 0.024(6)
C24 0.047(7) 0.030(6) 0.025(6) 0.009(5) 0.019(5) 0.016(5)
C25 0.064(9) 0.018(6) 0.055(8) 0.002(5) 0.040(7) -0.001(5)
C26 0.049(8) 0.025(6) 0.056(8) 0.000(6) 0.033(7) -0.010(5)
C27 0.034(6) 0.029(6) 0.024(6) -0.001(5) 0.020(5) 0.000(5)
C28 0.023(5) 0.028(6) 0.026(6) -0.005(4) 0.011(4) -0.003(4)
C29 0.031(6) 0.043(7) 0.031(6) -0.005(5) 0.013(5) 0.013(5)
C30 0.028(6) 0.048(8) 0.030(7) 0.005(6) 0.001(5) 0.014(5)
C31 0.025(5) 0.022(5) 0.021(5) 0.001(4) 0.008(4) -0.010(4)
C32 0.031(6) 0.038(7) 0.028(6) -0.013(5) 0.001(5) -0.004(5)
C33 0.048(7) 0.040(7) 0.033(7) -0.008(6) 0.016(5) -0.024(6)
C34 0.023(6) 0.034(7) 0.046(8) -0.007(6) -0.018(5) 0.006(5)
C35 0.024(6) 0.031(6) 0.027(6) -0.003(5) 0.010(5) -0.007(4)
C36 0.043(6) 0.036(6) 0.051(6) 0.003(4) 0.004(4) -0.006(4)
C37 0.050(6) 0.053(6) 0.062(7) -0.008(5) 0.015(5) -0.004(4)
C38 0.059(7) 0.064(7) 0.056(7) -0.001(5) 0.017(5) -0.014(5)
C36A 0.043(6) 0.036(6) 0.051(6) 0.003(4) 0.004(4) -0.006(4)
C37A 0.050(6) 0.053(6) 0.062(7) -0.008(5) 0.015(5) -0.004(4)
C38A 0.059(7) 0.064(7) 0.056(7) -0.001(5) 0.017(5) -0.014(5)
C39 0.021(5) 0.027(6) 0.027(6) 0.017(5) 0.010(4) 0.006(4)
C40 0.032(7) 0.067(9) 0.045(8) 0.032(7) 0.015(6) 0.004(6)
C41 0.065(9) 0.018(6) 0.049(8) 0.011(5) 0.019(7) -0.011(6)
C42 0.039(7) 0.042(7) 0.021(6) 0.003(5) 0.011(5) -0.002(5)

loop_
_atom_type_symbol
_atom_type_description
_atom_type_scat_dispersion_real
_atom_type_scat_dispersion_imag
_atom_type_scat_source
C C 0.0033 0.0016 'International Tables Vol C Tables 4.2.6.8 and 6.1.1.4'
H H 0.0000 0.0000 'International Tables Vol C Tables 4.2.6.8 and 6.1.1.4'
N N 0.0061 0.0033 'International Tables Vol C Tables 4.2.6.8 and 6.1.1.4'
O O 0.0106 0.0060 'International Tables Vol C Tables 4.2.6.8 and 6.1.1.4'
P P 0.1023 0.0942 'International Tables Vol C Tables 4.2.6.8 and 6.1.1.4'
Cl Cl 0.1484 0.1585 'International Tables Vol C Tables 4.2.6.8 and 6.1.1.4'
Rh Rh -1.1178 0.9187 'International Tables Vol C Tables 4.2.6.8 and 6.1.1.4'
Au Au -2.0133 8.8022 'International Tables Vol C Tables 4.2.6.8 and 6.1.1.4'

loop_
_geom_angle_atom_site_label_1
_geom_angle_atom_site_label_2
_geom_angle_atom_site_label_3
_geom_angle
_geom_angle_site_symmetry_1
_geom_angle_site_symmetry_3
_geom_angle_publ_flag
P1 Au1 Cl1 175.18(9) . . ?
P4 Au2 Cl4 175.70(10) . . ?
C13 Rh1 C14 38.8(4) . . ?
C13 Rh1 C17 96.3(4) . . ?
C14 Rh1 C17 81.5(4) . . ?
C13 Rh1 P2 93.4(3) . . ?
C14 Rh1 P2 95.8(3) . . ?
C17 Rh1 P2 160.5(3) . . ?
C13 Rh1 C18 80.5(4) . . ?
C14 Rh1 C18 88.4(4) . . ?
C17 Rh1 C18 35.0(4) . . ?
P2 Rh1 C18 164.4(3) . . ?
C13 Rh1 Cl2 161.6(3) . . ?
C14 Rh1 Cl2 159.1(3) . . ?
C17 Rh1 Cl2 87.7(3) . . ?
P2 Rh1 Cl2 88.35(9) . . ?
C18 Rh1 Cl2 93.1(3) . . ?
C23 Rh2 C24 38.2(4) . . ?
C23 Rh2 C27 97.1(4) . . ?
C24 Rh2 C27 81.4(4) . . ?
C23 Rh2 C28 81.1(4) . . ?
C24 Rh2 C28 88.7(4) . . ?
C27 Rh2 C28 36.6(4) . . ?
C23 Rh2 P3 92.3(3) . . ?
C24 Rh2 P3 95.0(3) . . ?
C27 Rh2 P3 159.3(3) . . ?
C28 Rh2 P3 164.2(3) . . ?
C23 Rh2 Cl3 157.9(4) . . ?
C24 Rh2 Cl3 163.4(3) . . ?
C27 Rh2 Cl3 89.0(3) . . ?
C28 Rh2 Cl3 91.6(3) . . ?
P3 Rh2 Cl3 89.21(9) . . ?
N1 P1 N2 111.6(4) . . ?
N1 P1 N3 110.8(4) . . ?
N2 P1 N3 82.3(4) . . ?
N1 P1 Au1 113.0(3) . . ?
N2 P1 Au1 120.3(3) . . ?
N3 P1 Au1 115.2(3) . . ?
O1 P2 N2 108.3(4) . . ?
O1 P2 N3 107.5(4) . . ?
N2 P2 N3 82.2(4) . . ?
O1 P2 Rh1 112.1(3) . . ?
N2 P2 Rh1 120.7(3) . . ?
N3 P2 Rh1 122.2(3) . . ?
O2 P3 N5 107.4(4) . . ?
O2 P3 N4 107.6(4) . . ?
N5 P3 N4 83.2(4) . . ?
O2 P3 Rh2 110.2(3) . . ?
N5 P3 Rh2 121.7(3) . . ?
N4 P3 Rh2 123.5(3) . . ?
N6 P4 N4 109.7(4) . . ?
N6 P4 N5 111.3(4) . . ?
N4 P4 N5 81.9(4) . . ?
N6 P4 Au2 114.0(3) . . ?
N4 P4 Au2 115.9(3) . . ?
N5 P4 Au2 119.8(3) . . ?
C21 O1 P2 121.6(6) . . ?
C22 O2 P3 122.1(6) . . ?
C1 N1 P1 130.7(6) . . ?
C1 N1 H1N 114.6 . . ?
P1 N1 H1N 114.6 . . ?
C5 N2 P2 130.2(6) . . ?
C5 N2 P1 131.1(6) . . ?
P2 N2 P1 97.1(4) . . ?
C9 N3 P1 130.1(6) . . ?
C9 N3 P2 127.8(7) . . ?
P1 N3 P2 96.2(4) . . ?
C31 N4 P3 129.9(6) . . ?
C31 N4 P4 129.4(6) . . ?
P3 N4 P4 96.7(4) . . ?
C35 N5 P3 129.5(6) . . ?
C35 N5 P4 130.9(6) . . ?
P3 N5 P4 96.9(4) . . ?
C39 N6 P4 130.9(7) . . ?
C39 N6 H6N 107.3 . . ?
P4 N6 H6N 115.5 . . ?
N1 C1 C4 107.2(8) . . ?
N1 C1 C3 110.7(8) . . ?
C4 C1 C3 110.5(9) . . ?
N1 C1 C2 109.8(8) . . ?
C4 C1 C2 108.6(9) . . ?
C3 C1 C2 110.0(9) . . ?
C1 C2 H2A 109.5 . . ?
C1 C2 H2B 109.5 . . ?
H2A C2 H2B 109.5 . . ?
C1 C2 H2C 109.5 . . ?
H2A C2 H2C 109.5 . . ?
H2B C2 H2C 109.5 . . ?
C1 C3 H3A 109.5 . . ?
C1 C3 H3B 109.5 . . ?
H3A C3 H3B 109.5 . . ?
C1 C3 H3C 109.5 . . ?
H3A C3 H3C 109.5 . . ?
H3B C3 H3C 109.5 . . ?
C1 C4 H4A 109.5 . . ?
C1 C4 H4B 109.5 . . ?
H4A C4 H4B 109.5 . . ?
C1 C4 H4C 109.5 . . ?
H4A C4 H4C 109.5 . . ?
H4B C4 H4C 109.5 . . ?
N2 C5 C6 108.2(8) . . ?
N2 C5 C8 109.0(8) . . ?
C6 C5 C8 110.0(9) . . ?
N2 C5 C7 108.9(8) . . ?
C6 C5 C7 108.7(9) . . ?
C8 C5 C7 112.0(9) . . ?
C5 C6 H6A 109.5 . . ?
C5 C6 H6B 109.5 . . ?
H6A C6 H6B 109.5 . . ?
C5 C6 H6C 109.5 . . ?
H6A C6 H6C 109.5 . . ?
H6B C6 H6C 109.5 . . ?
C5 C7 H7A 109.5 . . ?
C5 C7 H7B 109.5 . . ?
H7A C7 H7B 109.5 . . ?
C5 C7 H7C 109.5 . . ?
H7A C7 H7C 109.5 . . ?
H7B C7 H7C 109.5 . . ?
C5 C8 H8A 109.5 . . ?
C5 C8 H8B 109.5 . . ?
H8A C8 H8B 109.5 . . ?
C5 C8 H8C 109.5 . . ?
H8A C8 H8C 109.5 . . ?
H8B C8 H8C 109.5 . . ?
N3 C9 C12 108.0(8) . . ?
N3 C9 C11 111.9(8) . . ?
C12 C9 C11 107.9(9) . . ?
N3 C9 C10 108.2(8) . . ?
C12 C9 C10 110.5(9) . . ?
C11 C9 C10 110.3(10) . . ?
C9 C10 H10A 109.5 . . ?
C9 C10 H10B 109.5 . . ?
H10A C10 H10B 109.5 . . ?
C9 C10 H10C 109.5 . . ?
H10A C10 H10C 109.5 . . ?
H10B C10 H10C 109.5 . . ?
C9 C11 H11A 109.5 . . ?
C9 C11 H11B 109.5 . . ?
H11A C11 H11B 109.5 . . ?
C9 C11 H11C 109.5 . . ?
H11A C11 H11C 109.5 . . ?
H11B C11 H11C 109.5 . . ?
C9 C12 H12A 109.5 . . ?
C9 C12 H12B 109.5 . . ?
H12A C12 H12B 109.5 . . ?
C9 C12 H12C 109.5 . . ?
H12A C12 H12C 109.5 . . ?
H12B C12 H12C 109.5 . . ?
C14 C13 C20 126.6(9) . . ?
C14 C13 Rh1 71.2(5) . . ?
C20 C13 Rh1 111.2(7) . . ?
C14 C13 H13 113.4 . . ?
C20 C13 H13 113.4 . . ?
Rh1 C13 H13 113.4 . . ?
C13 C14 C15 121.9(10) . . ?
C13 C14 Rh1 70.0(5) . . ?
C15 C14 Rh1 113.1(6) . . ?
C13 C14 H14 114.7 . . ?
C15 C14 H14 114.7 . . ?
Rh1 C14 H14 114.7 . . ?
C14 C15 C16 113.3(9) . . ?
C14 C15 H15A 108.9 . . ?
C16 C15 H15A 108.9 . . ?
C14 C15 H15B 108.9 . . ?
C16 C15 H15B 108.9 . . ?
H15A C15 H15B 107.7 . . ?
C17 C16 C15 112.4(8) . . ?
C17 C16 H16A 109.1 . . ?
C15 C16 H16A 109.1 . . ?
C17 C16 H16B 109.1 . . ?
C15 C16 H16B 109.1 . . ?
H16A C16 H16B 107.8 . . ?
C18 C17 C16 126.0(10) . . ?
C18 C17 Rh1 74.1(6) . . ?
C16 C17 Rh1 106.6(6) . . ?
C18 C17 H17 114.1 . . ?
C16 C17 H17 114.1 . . ?
Rh1 C17 H17 114.1 . . ?
C17 C18 C19 125.6(10) . . ?
C17 C18 Rh1 70.9(6) . . ?
C19 C18 Rh1 110.5(7) . . ?
C17 C18 H18 113.9 . . ?
C19 C18 H18 113.9 . . ?
Rh1 C18 H18 113.9 . . ?
C18 C19 C20 112.5(9) . . ?
C18 C19 H19A 109.1 . . ?
C20 C19 H19A 109.1 . . ?
C18 C19 H19B 109.1 . . ?
C20 C19 H19B 109.1 . . ?
H19A C19 H19B 107.8 . . ?
C13 C20 C19 114.1(9) . . ?
C13 C20 H20A 108.7 . . ?
C19 C20 H20A 108.7 . . ?
C13 C20 H20B 108.7 . . ?
C19 C20 H20B 108.7 . . ?
H20A C20 H20B 107.6 . . ?
O1 C21 C22 108.3(8) . . ?
O1 C21 H21A 110.0 . . ?
C22 C21 H21A 110.0 . . ?
O1 C21 H21B 110.0 . . ?
C22 C21 H21B 110.0 . . ?
H21A C21 H21B 108.4 . . ?
O2 C22 C21 108.2(8) . . ?
O2 C22 H22A 110.1 . . ?
C21 C22 H22A 110.1 . . ?
O2 C22 H22B 110.1 . . ?
C21 C22 H22B 110.1 . . ?
H22A C22 H22B 108.4 . . ?
C24 C23 C30 126.5(11) . . ?
C24 C23 Rh2 71.0(6) . . ?
C30 C23 Rh2 109.5(7) . . ?
C24 C23 H23 113.8 . . ?
C30 C23 H23 113.8 . . ?
Rh2 C23 H23 113.8 . . ?
C23 C24 C25 123.0(11) . . ?
C23 C24 Rh2 70.8(6) . . ?
C25 C24 Rh2 112.3(7) . . ?
C23 C24 H24 114.4 . . ?
C25 C24 H24 114.4 . . ?
Rh2 C24 H24 114.4 . . ?
C26 C25 C24 114.3(9) . . ?
C26 C25 H25A 108.7 . . ?
C24 C25 H25A 108.7 . . ?
C26 C25 H25B 108.7 . . ?
C24 C25 H25B 108.7 . . ?
H25A C25 H25B 107.6 . . ?
C27 C26 C25 113.4(9) . . ?
C27 C26 H26A 108.9 . . ?
C25 C26 H26A 108.9 . . ?
C27 C26 H26B 108.9 . . ?
C25 C26 H26B 108.9 . . ?
H26A C26 H26B 107.7 . . ?
C28 C27 C26 124.8(10) . . ?
C28 C27 Rh2 71.9(6) . . ?
C26 C27 Rh2 107.8(7) . . ?
C28 C27 H27 114.6 . . ?
C26 C27 H27 114.6 . . ?
Rh2 C27 H27 114.6 . . ?
C27 C28 C29 125.8(10) . . ?
C27 C28 Rh2 71.5(6) . . ?
C29 C28 Rh2 111.6(7) . . ?
C27 C28 H28 113.5 . . ?
C29 C28 H28 113.5 . . ?
Rh2 C28 H28 113.5 . . ?
C28 C29 C30 112.1(9) . . ?
C28 C29 H29A 109.2 . . ?
C30 C29 H29A 109.2 . . ?
C28 C29 H29B 109.2 . . ?
C30 C29 H29B 109.2 . . ?
H29A C29 H29B 107.9 . . ?
C23 C30 C29 114.5(9) . . ?
C23 C30 H30A 108.6 . . ?
C29 C30 H30A 108.6 . . ?
C23 C30 H30B 108.6 . . ?
C29 C30 H30B 108.6 . . ?
H30A C30 H30B 107.6 . . ?
N4 C31 C32 112.5(8) . . ?
N4 C31 C33 108.0(8) . . ?
C32 C31 C33 108.3(9) . . ?
N4 C31 C34 107.8(8) . . ?
C32 C31 C34 111.2(9) . . ?
C33 C31 C34 108.9(9) . . ?
C31 C32 H32A 109.5 . . ?
C31 C32 H32B 109.5 . . ?
H32A C32 H32B 109.5 . . ?
C31 C32 H32C 109.5 . . ?
H32A C32 H32C 109.5 . . ?
H32B C32 H32C 109.5 . . ?
C31 C33 H33A 109.5 . . ?
C31 C33 H33B 109.5 . . ?
H33A C33 H33B 109.5 . . ?
C31 C33 H33C 109.5 . . ?
H33A C33 H33C 109.5 . . ?
H33B C33 H33C 109.5 . . ?
C31 C34 H34A 109.5 . . ?
C31 C34 H34B 109.5 . . ?
H34A C34 H34B 109.5 . . ?
C31 C34 H34C 109.5 . . ?
H34A C34 H34C 109.5 . . ?
H34B C34 H34C 109.5 . . ?
C36 C35 C38 112.9(11) . . ?
C36 C35 N5 108.5(11) . . ?
C38 C35 N5 106.4(12) . . ?
C36 C35 C37 110.7(10) . . ?
C38 C35 C37 109.2(10) . . ?
N5 C35 C37 109.0(12) . . ?
N5 C35 C38A 111.8(13) . . ?
N5 C35 C36A 114.2(12) . . ?
C38A C35 C36A 107.7(11) . . ?
N5 C35 C37A 107.7(12) . . ?
C38A C35 C37A 108.0(11) . . ?
C36A C35 C37A 107.3(11) . . ?
C35 C36 H36A 109.5 . . ?
C35 C36 H36B 109.5 . . ?
C35 C36 H36C 109.5 . . ?
C35 C37 H37A 109.5 . . ?
C35 C37 H37B 109.5 . . ?
C35 C37 H37C 109.5 . . ?
C35 C38 H38A 109.5 . . ?
C35 C38 H38B 109.5 . . ?
C35 C38 H38C 109.5 . . ?
C35 C36A H36D 109.5 . . ?
C35 C36A H36E 109.5 . . ?
H36D C36A H36E 109.5 . . ?
C35 C36A H36F 109.5 . . ?
H36D C36A H36F 109.5 . . ?
H36E C36A H36F 109.5 . . ?
C35 C37A H37D 109.5 . . ?
C35 C37A H37E 109.5 . . ?
H37D C37A H37E 109.5 . . ?
C35 C37A H37F 109.5 . . ?
H37D C37A H37F 109.5 . . ?
H37E C37A H37F 109.5 . . ?
C35 C38A H38D 109.5 . . ?
C35 C38A H38E 109.5 . . ?
H38D C38A H38E 109.5 . . ?
C35 C38A H38F 109.5 . . ?
H38D C38A H38F 109.5 . . ?
H38E C38A H38F 109.5 . . ?
C41 C39 N6 111.1(9) . . ?
C41 C39 C42 109.4(9) . . ?
N6 C39 C42 107.4(8) . . ?
C41 C39 C40 111.1(9) . . ?
N6 C39 C40 110.1(8) . . ?
C42 C39 C40 107.6(10) . . ?
C39 C40 H40A 109.5 . . ?
C39 C40 H40B 109.5 . . ?
H40A C40 H40B 109.5 . . ?
C39 C40 H40C 109.5 . . ?
H40A C40 H40C 109.5 . . ?
H40B C40 H40C 109.5 . . ?
C39 C41 H41A 109.5 . . ?
C39 C41 H41B 109.5 . . ?
H41A C41 H41B 109.5 . . ?
C39 C41 H41C 109.5 . . ?
H41A C41 H41C 109.5 . . ?
H41B C41 H41C 109.5 . . ?
C39 C42 H42A 109.5 . . ?
C39 C42 H42B 109.5 . . ?
H42A C42 H42B 109.5 . . ?
C39 C42 H42C 109.5 . . ?
H42A C42 H42C 109.5 . . ?
H42B C42 H42C 109.5 . . ?

loop_
_geom_bond_atom_site_label_1
_geom_bond_atom_site_label_2
_geom_bond_distance
_geom_bond_site_symmetry_2
_geom_bond_publ_flag
Au1 P1 2.217(2) . ?
Au1 Cl1 2.301(2) . ?
Au2 P4 2.218(2) . ?
Au2 Cl4 2.293(2) . ?
Rh1 C13 2.121(9) . ?
Rh1 C14 2.137(9) . ?
Rh1 C17 2.223(9) . ?
Rh1 P2 2.238(3) . ?
Rh1 C18 2.263(10) . ?
Rh1 Cl2 2.354(2) . ?
Rh2 C23 2.130(10) . ?
Rh2 C24 2.133(10) . ?
Rh2 C27 2.233(10) . ?
Rh2 C28 2.238(10) . ?
Rh2 P3 2.245(3) . ?
Rh2 Cl3 2.347(3) . ?
P1 N1 1.627(8) . ?
P1 N2 1.696(8) . ?
P1 N3 1.699(8) . ?
P2 O1 1.604(6) . ?
P2 N2 1.689(8) . ?
P2 N3 1.710(8) . ?
P3 O2 1.610(6) . ?
P3 N5 1.672(8) . ?
P3 N4 1.687(8) . ?
P4 N6 1.623(9) . ?
P4 N4 1.697(8) . ?
P4 N5 1.705(8) . ?
O1 C21 1.448(11) . ?
O2 C22 1.442(11) . ?
N1 C1 1.503(12) . ?
N1 H1N 0.8800 . ?
N2 C5 1.500(11) . ?
N3 C9 1.485(12) . ?
N4 C31 1.494(12) . ?
N5 C35 1.498(12) . ?
N6 C39 1.513(12) . ?
N6 H6N 0.8285 . ?
C1 C4 1.508(13) . ?
C1 C3 1.522(14) . ?
C1 C2 1.523(15) . ?
C2 H2A 0.9800 . ?
C2 H2B 0.9800 . ?
C2 H2C 0.9800 . ?
C3 H3A 0.9800 . ?
C3 H3B 0.9800 . ?
C3 H3C 0.9800 . ?
C4 H4A 0.9800 . ?
C4 H4B 0.9800 . ?
C4 H4C 0.9800 . ?
C5 C6 1.526(14) . ?
C5 C8 1.526(13) . ?
C5 C7 1.535(15) . ?
C6 H6A 0.9800 . ?
C6 H6B 0.9800 . ?
C6 H6C 0.9800 . ?
C7 H7A 0.9800 . ?
C7 H7B 0.9800 . ?
C7 H7C 0.9800 . ?
C8 H8A 0.9800 . ?
C8 H8B 0.9800 . ?
C8 H8C 0.9800 . ?
C9 C12 1.518(14) . ?
C9 C11 1.525(15) . ?
C9 C10 1.533(15) . ?
C10 H10A 0.9800 . ?
C10 H10B 0.9800 . ?
C10 H10C 0.9800 . ?
C11 H11A 0.9800 . ?
C11 H11B 0.9800 . ?
C11 H11C 0.9800 . ?
C12 H12A 0.9800 . ?
C12 H12B 0.9800 . ?
C12 H12C 0.9800 . ?
C13 C14 1.414(14) . ?
C13 C20 1.488(15) . ?
C13 H13 1.0000 . ?
C14 C15 1.508(14) . ?
C14 H14 1.0000 . ?
C15 C16 1.533(14) . ?
C15 H15A 0.9900 . ?
C15 H15B 0.9900 . ?
C16 C17 1.524(14) . ?
C16 H16A 0.9900 . ?
C16 H16B 0.9900 . ?
C17 C18 1.349(14) . ?
C17 H17 1.0000 . ?
C18 C19 1.513(14) . ?
C18 H18 1.0000 . ?
C19 C20 1.538(14) . ?
C19 H19A 0.9900 . ?
C19 H19B 0.9900 . ?
C20 H20A 0.9900 . ?
C20 H20B 0.9900 . ?
C21 C22 1.485(12) . ?
C21 H21A 0.9900 . ?
C21 H21B 0.9900 . ?
C22 H22A 0.9900 . ?
C22 H22B 0.9900 . ?
C23 C24 1.393(16) . ?
C23 C30 1.513(16) . ?
C23 H23 1.0000 . ?
C24 C25 1.536(14) . ?
C24 H24 1.0000 . ?
C25 C26 1.506(15) . ?
C25 H25A 0.9900 . ?
C25 H25B 0.9900 . ?
C26 C27 1.500(14) . ?
C26 H26A 0.9900 . ?
C26 H26B 0.9900 . ?
C27 C28 1.403(14) . ?
C27 H27 1.0000 . ?
C28 C29 1.503(14) . ?
C28 H28 1.0000 . ?
C29 C30 1.543(15) . ?
C29 H29A 0.9900 . ?
C29 H29B 0.9900 . ?
C30 H30A 0.9900 . ?
C30 H30B 0.9900 . ?
C31 C32 1.514(14) . ?
C31 C33 1.529(14) . ?
C31 C34 1.532(14) . ?
C32 H32A 0.9800 . ?
C32 H32B 0.9800 . ?
C32 H32C 0.9800 . ?
C33 H33A 0.9800 . ?
C33 H33B 0.9800 . ?
C33 H33C 0.9800 . ?
C34 H34A 0.9800 . ?
C34 H34B 0.9800 . ?
C34 H34C 0.9800 . ?
C35 C36 1.475(14) . ?
C35 C38 1.488(14) . ?
C35 C37 1.514(14) . ?
C35 C38A 1.514(15) . ?
C35 C36A 1.515(14) . ?
C35 C37A 1.519(15) . ?
C36 H36A 0.9800 . ?
C36 H36B 0.9800 . ?
C36 H36C 0.9800 . ?
C37 H37A 0.9800 . ?
C37 H37B 0.9800 . ?
C37 H37C 0.9800 . ?
C38 H38A 0.9800 . ?
C38 H38B 0.9800 . ?
C38 H38C 0.9800 . ?
C36A H36D 0.9800 . ?
C36A H36E 0.9800 . ?
C36A H36F 0.9800 . ?
C37A H37D 0.9800 . ?
C37A H37E 0.9800 . ?
C37A H37F 0.9800 . ?
C38A H38D 0.9800 . ?
C38A H38E 0.9800 . ?
C38A H38F 0.9800 . ?
C39 C41 1.509(15) . ?
C39 C42 1.514(14) . ?
C39 C40 1.518(14) . ?
C40 H40A 0.9800 . ?
C40 H40B 0.9800 . ?
C40 H40C 0.9800 . ?
C41 H41A 0.9800 . ?
C41 H41B 0.9800 . ?
C41 H41C 0.9800 . ?
C42 H42A 0.9800 . ?
C42 H42B 0.9800 . ?
C42 H42C 0.9800 . ?

loop_
_geom_hbond_atom_site_label_D
_geom_hbond_atom_site_label_H
_geom_hbond_atom_site_label_A
_geom_hbond_distance_DH
_geom_hbond_distance_HA
_geom_hbond_distance_DA
_geom_hbond_angle_DHA
_geom_hbond_site_symmetry_A
N1 H1N Cl4 0.88 2.74 3.585(8) 161 2_655
N6 H6N Cl1 0.83 2.86 3.678(8) 169 2_545
